data_4071279
loop_
_publ_author_name
'Hor\'a\<cek, Michal'
'Pinkas, Ji\<r\'i'
'Gyepes, R\'obert'
'Kubi\<sta, Ji\<r\'i'
'Mach, Karel'

_publ_section_title
;
 Reactivity of SiMe2H Substituents in Permethylated Titanocene Complexes:
 Dehydrocoupling and Ethene Hydrosilylation
;
_journal_issue 11
_journal_name_full Organometallics
_journal_page_first 2635
_journal_paper_doi 10.1021/om8000789
_journal_volume 27
_journal_year 2008
_chemical_formula_sum 'C30 H54 Si4 Ti'
_chemical_formula_weight 574.99
_chemical_name_systematic
; 
 ? 
;
_space_group_IT_number 2
_symmetry_cell_setting triclinic
_symmetry_space_group_name_Hall '-P 1'
_symmetry_space_group_name_H-M 'P -1'
_atom_sites_solution_hydrogens geom
_atom_sites_solution_primary direct
_atom_sites_solution_secondary difmap
_audit_creation_method SHELXL-97
_cell_angle_alpha 77.7294(14)
_cell_angle_beta 75.2076(16)
_cell_angle_gamma 75.1488(18)
_cell_formula_units_Z 2
_cell_length_a 9.0743(2)
_cell_length_b 11.6767(4)
_cell_length_c 16.9712(5)
_cell_measurement_reflns_used 8477
_cell_measurement_temperature 150(2)
_cell_measurement_theta_max 29.13
_cell_measurement_theta_min 1.00
_cell_volume 1659.61(9)
_computing_cell_refinement 'HKL Scalepack (Otwinowski & Minor, 1997) HKL Scalepack (Otwinowski & Minor, 1997)'
_computing_data_collection 'Collect (Nonius BV, 1997-2000) Collect (Nonius BV, 1997-2000)'
_computing_data_reduction
'HKL Denzo and Scalepack (Otwinowski & Minor, 1997) HKL Denzo and Scalepack (Otwinowski & Minor, 1997)'
_computing_molecular_graphics 'PLATON (Spek, 2001)'
_computing_structure_refinement 'SHELXL-97 (Sheldrick, 1997)'
_computing_structure_solution 'SIR97 (Altomare et al., 1994)'
_diffrn_ambient_temperature 150(2)
_diffrn_detector_area_resol_mean 9.091
_diffrn_measured_fraction_theta_full 0.996
_diffrn_measured_fraction_theta_max 0.996
_diffrn_measurement_device_type KappaCCD
_diffrn_measurement_method '\w and \p scans to fill the Ewald sphere'
_diffrn_radiation_monochromator 'horizontally mounted graphite crystal'
_diffrn_radiation_source 'fine-focus sealed tube'
_diffrn_radiation_type MoK\a
_diffrn_radiation_wavelength 0.71073
_diffrn_reflns_av_R_equivalents 0.0000
_diffrn_reflns_av_sigmaI/netI 0.0486
_diffrn_reflns_limit_h_max 12
_diffrn_reflns_limit_h_min -12
_diffrn_reflns_limit_k_max 16
_diffrn_reflns_limit_k_min -15
_diffrn_reflns_limit_l_max 23
_diffrn_reflns_limit_l_min -23
_diffrn_reflns_number 31599
_diffrn_reflns_theta_full 29.15
_diffrn_reflns_theta_max 29.15
_diffrn_reflns_theta_min 3.27
_exptl_absorpt_coefficient_mu 0.419
_exptl_absorpt_correction_type none
_exptl_crystal_colour orange
_exptl_crystal_density_diffrn 1.151
_exptl_crystal_density_method 'not measured'
_exptl_crystal_description prism
_exptl_crystal_F_000 624
_exptl_crystal_size_max 0.50
_exptl_crystal_size_mid 0.20
_exptl_crystal_size_min 0.10
_refine_diff_density_max 0.621
_refine_diff_density_min -0.294
_refine_diff_density_rms 0.057
_refine_ls_extinction_method none
_refine_ls_goodness_of_fit_ref 1.024
_refine_ls_hydrogen_treatment mixed
_refine_ls_matrix_type full
_refine_ls_number_parameters 334
_refine_ls_number_reflns 8914
_refine_ls_number_restraints 0
_refine_ls_restrained_S_all 1.024
_refine_ls_R_factor_all 0.0709
_refine_ls_R_factor_gt 0.0440
_refine_ls_shift/su_max 0.001
_refine_ls_shift/su_mean 0.000
_refine_ls_structure_factor_coef Fsqd
_refine_ls_weighting_details 'calc w=1/[\s^2^(Fo^2^)+(0.0392P)^2^+1.0085P] where P=(Fo^2^+2Fc^2^)/3'
_refine_ls_weighting_scheme calc
_refine_ls_wR_factor_gt 0.0955
_refine_ls_wR_factor_ref 0.1070
_reflns_number_gt 6595
_reflns_number_total 8914
_reflns_threshold_expression >2sigma(I)
_cod_data_source_file om8000789-file002.cif
_cod_data_source_block compound_4
_cod_original_cell_volume 1659.61(8)
_cod_original_sg_symbol_H-M P-1
_cod_database_code 4071279

loop_
_symmetry_equiv_pos_as_xyz
'x, y, z'
'-x, -y, -z'

loop_
_atom_site_label
_atom_site_type_symbol
_atom_site_fract_x
_atom_site_fract_y
_atom_site_fract_z
_atom_site_U_iso_or_equiv
_atom_site_adp_type
_atom_site_occupancy
_atom_site_symmetry_multiplicity
_atom_site_calc_flag
_atom_site_refinement_flags
Ti1 Ti 0.40661(4) 0.61368(3) 0.246666(19) 0.02023(8) Uani 1 1 d .
Si1 Si 0.77458(6) 0.35437(5) 0.22684(4) 0.02785(13) Uani 1 1 d .
Si2 Si 0.55473(7) 0.26887(5) 0.28490(4) 0.03082(13) Uani 1 1 d .
Si3 Si 0.13822(6) 0.86374(5) 0.36785(4) 0.03098(13) Uani 1 1 d .
Si4 Si 0.21714(6) 0.90312(5) 0.11831(4) 0.03001(13) Uani 1 1 d .
C1 C 0.68357(19) 0.51723(17) 0.22912(11) 0.0211(4) Uani 1 1 d .
C2 C 0.6296(2) 0.56406(17) 0.30555(11) 0.0233(4) Uani 1 1 d .
C3 C 0.5946(2) 0.69048(18) 0.28820(13) 0.0275(4) Uani 1 1 d .
C4 C 0.6197(2) 0.72403(17) 0.20160(13) 0.0267(4) Uani 1 1 d .
C5 C 0.6720(2) 0.61868(17) 0.16522(11) 0.0233(4) Uani 1 1 d .
C6 C 0.6251(2) 0.4956(2) 0.39126(12) 0.0333(5) Uani 1 1 d .
H6A H 0.7166 0.4974 0.4091 0.050 Uiso 1 1 calc R
H6B H 0.6221 0.4139 0.3915 0.050 Uiso 1 1 calc R
H6C H 0.5338 0.5316 0.4280 0.050 Uiso 1 1 calc R
C7 C 0.5629(3) 0.7728(2) 0.35037(16) 0.0441(6) Uani 1 1 d .
H7A H 0.6584 0.7708 0.3657 0.066 Uiso 1 1 calc R
H7B H 0.4893 0.7471 0.3984 0.066 Uiso 1 1 calc R
H7C H 0.5207 0.8531 0.3268 0.066 Uiso 1 1 calc R
C8 C 0.6071(2) 0.85078(19) 0.15691(17) 0.0421(6) Uani 1 1 d .
H8A H 0.7001 0.8774 0.1545 0.063 Uiso 1 1 calc R
H8B H 0.5185 0.9020 0.1858 0.063 Uiso 1 1 calc R
H8C H 0.5947 0.8539 0.1019 0.063 Uiso 1 1 calc R
C9 C 0.7199(2) 0.6186(2) 0.07359(12) 0.0349(5) Uani 1 1 d .
H9A H 0.6543 0.6847 0.0461 0.052 Uiso 1 1 calc R
H9B H 0.7093 0.5447 0.0616 0.052 Uiso 1 1 calc R
H9C H 0.8266 0.6261 0.0546 0.052 Uiso 1 1 calc R
C10 C 0.3900(2) 0.40268(17) 0.27251(11) 0.0242(4) Uani 1 1 d .
C11 C 0.3563(2) 0.45731(18) 0.19309(12) 0.0276(4) Uani 1 1 d .
C12 C 0.2135(2) 0.54231(19) 0.20417(13) 0.0306(4) Uani 1 1 d .
C13 C 0.1583(2) 0.54365(18) 0.28954(13) 0.0295(4) Uani 1 1 d .
C14 C 0.2660(2) 0.46036(18) 0.33158(12) 0.0264(4) Uani 1 1 d .
C15 C 0.4420(3) 0.4223(2) 0.11073(13) 0.0428(6) Uani 1 1 d .
H15A H 0.3948 0.3657 0.0979 0.064 Uiso 1 1 calc R
H15B H 0.5491 0.3864 0.1125 0.064 Uiso 1 1 calc R
H15C H 0.4370 0.4923 0.0691 0.064 Uiso 1 1 calc R
C16 C 0.1230(3) 0.6015(2) 0.13805(16) 0.0486(6) Uani 1 1 d .
H16A H 0.0823 0.5429 0.1230 0.073 Uiso 1 1 calc R
H16B H 0.1905 0.6357 0.0906 0.073 Uiso 1 1 calc R
H16C H 0.0382 0.6636 0.1584 0.073 Uiso 1 1 calc R
C17 C 0.0018(2) 0.6142(2) 0.32685(17) 0.0450(6) Uani 1 1 d .
H17A H -0.0120 0.6954 0.2986 0.068 Uiso 1 1 calc R
H17B H -0.0037 0.6136 0.3842 0.068 Uiso 1 1 calc R
H17C H -0.0790 0.5786 0.3216 0.068 Uiso 1 1 calc R
C18 C 0.2410(3) 0.4298(2) 0.42422(12) 0.0357(5) Uani 1 1 d .
H18A H 0.1793 0.4986 0.4485 0.053 Uiso 1 1 calc R
H18B H 0.3401 0.4067 0.4400 0.053 Uiso 1 1 calc R
H18C H 0.1876 0.3647 0.4431 0.053 Uiso 1 1 calc R
C19 C 0.8735(3) 0.3181(2) 0.12052(15) 0.0428(6) Uani 1 1 d .
H19A H 0.7995 0.3432 0.0854 0.064 Uiso 1 1 calc R
H19B H 0.9138 0.2331 0.1237 0.064 Uiso 1 1 calc R
H19C H 0.9576 0.3593 0.0982 0.064 Uiso 1 1 calc R
C20 C 0.9358(3) 0.3078(2) 0.28526(15) 0.0399(5) Uani 1 1 d .
H20A H 1.0161 0.3515 0.2584 0.060 Uiso 1 1 calc R
H20B H 0.9786 0.2234 0.2867 0.060 Uiso 1 1 calc R
H20C H 0.8952 0.3248 0.3406 0.060 Uiso 1 1 calc R
C21 C 0.5480(3) 0.1522(2) 0.22566(17) 0.0502(6) Uani 1 1 d .
H21A H 0.4444 0.1376 0.2391 0.075 Uiso 1 1 calc R
H21B H 0.6201 0.0792 0.2400 0.075 Uiso 1 1 calc R
H21C H 0.5761 0.1803 0.1676 0.075 Uiso 1 1 calc R
C22 C 0.5405(3) 0.1890(2) 0.39430(15) 0.0453(6) Uani 1 1 d .
H22A H 0.5525 0.2407 0.4282 0.068 Uiso 1 1 calc R
H22B H 0.6213 0.1175 0.3960 0.068 Uiso 1 1 calc R
H22C H 0.4405 0.1679 0.4145 0.068 Uiso 1 1 calc R
C23 C 0.2535(2) 0.77456(17) 0.28479(12) 0.0250(4) Uani 1 1 d .
C24 C 0.2780(2) 0.78643(17) 0.20435(12) 0.0252(4) Uani 1 1 d .
C25 C 0.1296(3) 0.7676(2) 0.47154(14) 0.0489(6) Uani 1 1 d .
H25A H 0.0667 0.7106 0.4768 0.073 Uiso 1 1 calc R
H25B H 0.0846 0.8171 0.5138 0.073 Uiso 1 1 calc R
H25C H 0.2332 0.7258 0.4772 0.073 Uiso 1 1 calc R
C26 C -0.0667(3) 0.9321(2) 0.35488(18) 0.0522(7) Uani 1 1 d .
H26A H -0.0647 0.9844 0.3028 0.078 Uiso 1 1 calc R
H26B H -0.1212 0.9772 0.3988 0.078 Uiso 1 1 calc R
H26C H -0.1192 0.8697 0.3564 0.078 Uiso 1 1 calc R
C27 C 0.2191(3) 0.9948(2) 0.37115(16) 0.0443(6) Uani 1 1 d .
H27A H 0.3128 0.9665 0.3922 0.067 Uiso 1 1 calc R
H27B H 0.1436 1.0463 0.4064 0.067 Uiso 1 1 calc R
H27C H 0.2422 1.0388 0.3165 0.067 Uiso 1 1 calc R
C28 C 0.3289(3) 0.8617(2) 0.01615(14) 0.0439(6) Uani 1 1 d .
H28A H 0.4371 0.8607 0.0105 0.066 Uiso 1 1 calc R
H28B H 0.2892 0.9194 -0.0271 0.066 Uiso 1 1 calc R
H28C H 0.3177 0.7836 0.0124 0.066 Uiso 1 1 calc R
C29 C 0.0041(3) 0.9238(3) 0.12045(16) 0.0492(6) Uani 1 1 d .
H29A H -0.0111 0.8613 0.0966 0.074 Uiso 1 1 calc R
H29B H -0.0319 1.0003 0.0894 0.074 Uiso 1 1 calc R
H29C H -0.0538 0.9203 0.1765 0.074 Uiso 1 1 calc R
C30 C 0.2458(3) 1.0547(2) 0.12383(16) 0.0417(5) Uani 1 1 d .
H30A H 0.1899 1.0778 0.1762 0.063 Uiso 1 1 calc R
H30B H 0.2074 1.1126 0.0803 0.063 Uiso 1 1 calc R
H30C H 0.3549 1.0513 0.1177 0.063 Uiso 1 1 calc R

loop_
_atom_site_aniso_label
_atom_site_aniso_U_11
_atom_site_aniso_U_22
_atom_site_aniso_U_33
_atom_site_aniso_U_23
_atom_site_aniso_U_13
_atom_site_aniso_U_12
Ti1 0.01600(15) 0.02597(18) 0.02016(16) -0.00315(12) -0.00443(11) -0.00686(12)
Si1 0.0250(3) 0.0245(3) 0.0324(3) -0.0067(2) -0.0039(2) -0.0029(2)
Si2 0.0314(3) 0.0257(3) 0.0351(3) -0.0048(2) -0.0045(2) -0.0082(2)
Si3 0.0240(3) 0.0334(3) 0.0320(3) -0.0072(2) -0.0015(2) -0.0026(2)
Si4 0.0222(3) 0.0355(3) 0.0289(3) 0.0024(2) -0.0073(2) -0.0046(2)
C1 0.0167(8) 0.0263(9) 0.0210(9) -0.0041(7) -0.0039(6) -0.0057(7)
C2 0.0183(8) 0.0321(10) 0.0216(9) -0.0074(7) -0.0049(7) -0.0061(7)
C3 0.0162(8) 0.0318(11) 0.0381(11) -0.0139(8) -0.0067(7) -0.0037(7)
C4 0.0151(8) 0.0251(10) 0.0404(11) -0.0024(8) -0.0081(7) -0.0054(7)
C5 0.0168(8) 0.0285(10) 0.0240(9) 0.0004(7) -0.0046(7) -0.0072(7)
C6 0.0285(10) 0.0501(14) 0.0236(10) -0.0050(9) -0.0064(8) -0.0120(9)
C7 0.0272(11) 0.0513(15) 0.0648(16) -0.0355(13) -0.0105(10) -0.0053(10)
C8 0.0264(11) 0.0283(12) 0.0704(17) 0.0050(11) -0.0144(11) -0.0102(9)
C9 0.0301(10) 0.0459(13) 0.0245(10) 0.0019(9) -0.0037(8) -0.0093(9)
C10 0.0241(9) 0.0276(10) 0.0243(9) -0.0049(7) -0.0051(7) -0.0109(7)
C11 0.0305(10) 0.0344(11) 0.0232(9) -0.0055(8) -0.0055(8) -0.0157(8)
C12 0.0277(10) 0.0345(11) 0.0359(11) 0.0005(9) -0.0145(8) -0.0148(8)
C13 0.0206(9) 0.0323(11) 0.0376(11) -0.0050(9) -0.0031(8) -0.0125(8)
C14 0.0231(9) 0.0324(11) 0.0268(10) -0.0044(8) -0.0030(7) -0.0140(8)
C15 0.0490(14) 0.0581(16) 0.0277(11) -0.0127(10) -0.0059(10) -0.0199(12)
C16 0.0482(14) 0.0553(16) 0.0552(15) 0.0048(12) -0.0332(12) -0.0225(12)
C17 0.0193(10) 0.0475(14) 0.0677(17) -0.0130(12) -0.0018(10) -0.0103(9)
C18 0.0360(11) 0.0448(13) 0.0238(10) -0.0044(9) 0.0034(8) -0.0150(10)
C19 0.0360(12) 0.0431(14) 0.0462(14) -0.0206(11) 0.0028(10) -0.0031(10)
C20 0.0320(11) 0.0318(12) 0.0519(14) -0.0014(10) -0.0132(10) 0.0004(9)
C21 0.0536(15) 0.0384(14) 0.0638(17) -0.0208(12) -0.0029(13) -0.0180(12)
C22 0.0449(13) 0.0377(13) 0.0466(14) 0.0078(11) -0.0105(11) -0.0080(11)
C23 0.0164(8) 0.0268(10) 0.0314(10) -0.0030(8) -0.0054(7) -0.0048(7)
C24 0.0159(8) 0.0294(10) 0.0304(10) -0.0027(8) -0.0056(7) -0.0057(7)
C25 0.0582(16) 0.0510(16) 0.0304(12) -0.0070(11) 0.0028(11) -0.0108(12)
C26 0.0299(12) 0.0538(16) 0.0707(18) -0.0253(14) -0.0076(12) 0.0048(11)
C27 0.0411(13) 0.0396(13) 0.0525(15) -0.0178(11) -0.0045(11) -0.0056(10)
C28 0.0448(13) 0.0502(15) 0.0321(12) -0.0013(10) -0.0094(10) -0.0053(11)
C29 0.0287(11) 0.0624(17) 0.0536(15) 0.0059(13) -0.0185(11) -0.0074(11)
C30 0.0368(12) 0.0317(12) 0.0506(14) 0.0026(10) -0.0127(10) -0.0008(9)

loop_
_atom_type_symbol
_atom_type_description
_atom_type_scat_dispersion_real
_atom_type_scat_dispersion_imag
_atom_type_scat_source
C C 0.0033 0.0016 'International Tables Vol C Tables 4.2.6.8 and 6.1.1.4'
H H 0.0000 0.0000 'International Tables Vol C Tables 4.2.6.8 and 6.1.1.4'
Si Si 0.0817 0.0704 'International Tables Vol C Tables 4.2.6.8 and 6.1.1.4'
Ti Ti 0.2776 0.4457 'International Tables Vol C Tables 4.2.6.8 and 6.1.1.4'

loop_
_geom_angle_atom_site_label_1
_geom_angle_atom_site_label_2
_geom_angle_atom_site_label_3
_geom_angle
C24 Ti1 C23 35.63(7)
C24 Ti1 C2 128.98(7)
C23 Ti1 C2 110.44(7)
C24 Ti1 C11 112.40(7)
C23 Ti1 C11 130.36(7)
C2 Ti1 C11 116.38(7)
C24 Ti1 C3 94.78(7)
C23 Ti1 C3 82.17(7)
C2 Ti1 C3 34.20(7)
C11 Ti1 C3 147.46(7)
C24 Ti1 C12 83.61(7)
C23 Ti1 C12 96.38(7)
C2 Ti1 C12 147.41(7)
C11 Ti1 C12 34.00(7)
C3 Ti1 C12 178.38(7)
C24 Ti1 C10 139.86(7)
C23 Ti1 C10 134.47(7)
C2 Ti1 C10 90.83(6)
C11 Ti1 C10 34.53(6)
C3 Ti1 C10 124.87(7)
C12 Ti1 C10 56.70(7)
C24 Ti1 C1 134.87(6)
C23 Ti1 C1 138.74(6)
C2 Ti1 C1 34.65(6)
C11 Ti1 C1 90.79(7)
C3 Ti1 C1 56.77(6)
C12 Ti1 C1 124.62(7)
C10 Ti1 C1 79.74(6)
C24 Ti1 C14 119.53(7)
C23 Ti1 C14 101.23(7)
C2 Ti1 C14 99.71(6)
C11 Ti1 C14 56.28(6)
C3 Ti1 C14 125.22(7)
C12 Ti1 C14 55.71(6)
C10 Ti1 C14 33.93(6)
C1 Ti1 C14 105.58(6)
C24 Ti1 C5 102.13(7)
C23 Ti1 C5 120.14(7)
C2 Ti1 C5 56.54(6)
C11 Ti1 C5 99.36(7)
C3 Ti1 C5 55.92(6)
C12 Ti1 C5 124.58(7)
C10 Ti1 C5 105.26(6)
C1 Ti1 C5 33.84(6)
C14 Ti1 C5 136.86(7)
C24 Ti1 C4 80.64(6)
C23 Ti1 C4 88.12(7)
C2 Ti1 C4 56.24(6)
C11 Ti1 C4 131.50(7)
C3 Ti1 C4 33.56(7)
C12 Ti1 C4 145.91(7)
C10 Ti1 C4 135.52(6)
C1 Ti1 C4 56.04(6)
C14 Ti1 C4 155.94(7)
C5 Ti1 C4 33.31(6)
C24 Ti1 C13 88.16(7)
C23 Ti1 C13 81.12(7)
C2 Ti1 C13 131.80(7)
C11 Ti1 C13 55.82(7)
C3 Ti1 C13 146.62(7)
C12 Ti1 C13 33.33(7)
C10 Ti1 C13 55.95(7)
C1 Ti1 C13 135.49(7)
C14 Ti1 C13 33.16(7)
C5 Ti1 C13 155.14(7)
C4 Ti1 C13 168.47(7)
C1 Si1 C20 109.50(9)
C1 Si1 C19 113.98(10)
C20 Si1 C19 104.04(11)
C1 Si1 Si2 100.60(6)
C20 Si1 Si2 116.28(8)
C19 Si1 Si2 112.81(8)
C21 Si2 C22 104.15(12)
C21 Si2 C10 110.10(11)
C22 Si2 C10 113.17(10)
C21 Si2 Si1 111.60(9)
C22 Si2 Si1 116.26(8)
C10 Si2 Si1 101.73(6)
C23 Si3 C25 110.62(10)
C23 Si3 C26 112.45(10)
C25 Si3 C26 108.26(13)
C23 Si3 C27 113.80(10)
C25 Si3 C27 107.10(12)
C26 Si3 C27 104.22(12)
C24 Si4 C28 111.07(10)
C24 Si4 C29 111.56(10)
C28 Si4 C29 107.71(12)
C24 Si4 C30 112.48(10)
C28 Si4 C30 107.96(11)
C29 Si4 C30 105.78(12)
C5 C1 C2 106.13(16)
C5 C1 Si1 132.14(14)
C2 C1 Si1 121.13(14)
C5 C1 Ti1 73.62(10)
C2 C1 Ti1 69.77(10)
Si1 C1 Ti1 127.78(8)
C3 C2 C1 108.88(16)
C3 C2 C6 123.09(17)
C1 C2 C6 127.72(18)
C3 C2 Ti1 75.03(10)
C1 C2 Ti1 75.59(10)
C6 C2 Ti1 120.77(12)
C2 C3 C4 107.81(17)
C2 C3 C7 125.2(2)
C4 C3 C7 126.3(2)
C2 C3 Ti1 70.77(10)
C4 C3 Ti1 74.87(10)
C7 C3 Ti1 127.61(13)
C5 C4 C3 108.36(17)
C5 C4 C8 126.4(2)
C3 C4 C8 124.96(19)
C5 C4 Ti1 73.08(10)
C3 C4 Ti1 71.57(10)
C8 C4 Ti1 125.68(12)
C4 C5 C1 108.73(16)
C4 C5 C9 123.77(18)
C1 C5 C9 127.29(18)
C4 C5 Ti1 73.62(10)
C1 C5 Ti1 72.54(10)
C9 C5 Ti1 124.07(12)
C2 C6 H6A 109.5
C2 C6 H6B 109.5
H6A C6 H6B 109.5
C2 C6 H6C 109.5
H6A C6 H6C 109.5
H6B C6 H6C 109.5
C3 C7 H7A 109.5
C3 C7 H7B 109.5
H7A C7 H7B 109.5
C3 C7 H7C 109.5
H7A C7 H7C 109.5
H7B C7 H7C 109.5
C4 C8 H8A 109.5
C4 C8 H8B 109.5
H8A C8 H8B 109.5
C4 C8 H8C 109.5
H8A C8 H8C 109.5
H8B C8 H8C 109.5
C5 C9 H9A 109.5
C5 C9 H9B 109.5
H9A C9 H9B 109.5
C5 C9 H9C 109.5
H9A C9 H9C 109.5
H9B C9 H9C 109.5
C14 C10 C11 105.87(17)
C14 C10 Si2 131.82(15)
C11 C10 Si2 121.82(15)
C14 C10 Ti1 73.54(11)
C11 C10 Ti1 70.63(11)
Si2 C10 Ti1 126.47(9)
C12 C11 C10 108.96(17)
C12 C11 C15 123.02(19)
C10 C11 C15 127.6(2)
C12 C11 Ti1 74.75(11)
C10 C11 Ti1 74.84(10)
C15 C11 Ti1 122.94(13)
C13 C12 C11 107.78(17)
C13 C12 C16 126.0(2)
C11 C12 C16 125.2(2)
C13 C12 Ti1 74.89(11)
C11 C12 Ti1 71.24(10)
C16 C12 Ti1 128.58(14)
C14 C13 C12 108.54(18)
C14 C13 C17 127.3(2)
C12 C13 C17 123.8(2)
C14 C13 Ti1 72.77(10)
C12 C13 Ti1 71.78(10)
C17 C13 Ti1 126.22(14)
C13 C14 C10 108.82(17)
C13 C14 C18 123.99(18)
C10 C14 C18 126.87(19)
C13 C14 Ti1 74.07(11)
C10 C14 Ti1 72.54(10)
C18 C14 Ti1 124.72(13)
C11 C15 H15A 109.5
C11 C15 H15B 109.5
H15A C15 H15B 109.5
C11 C15 H15C 109.5
H15A C15 H15C 109.5
H15B C15 H15C 109.5
C12 C16 H16A 109.5
C12 C16 H16B 109.5
H16A C16 H16B 109.5
C12 C16 H16C 109.5
H16A C16 H16C 109.5
H16B C16 H16C 109.5
C13 C17 H17A 109.5
C13 C17 H17B 109.5
H17A C17 H17B 109.5
C13 C17 H17C 109.5
H17A C17 H17C 109.5
H17B C17 H17C 109.5
C14 C18 H18A 109.5
C14 C18 H18B 109.5
H18A C18 H18B 109.5
C14 C18 H18C 109.5
H18A C18 H18C 109.5
H18B C18 H18C 109.5
Si1 C19 H19A 109.5
Si1 C19 H19B 109.5
H19A C19 H19B 109.5
Si1 C19 H19C 109.5
H19A C19 H19C 109.5
H19B C19 H19C 109.5
Si1 C20 H20A 109.5
Si1 C20 H20B 109.5
H20A C20 H20B 109.5
Si1 C20 H20C 109.5
H20A C20 H20C 109.5
H20B C20 H20C 109.5
Si2 C21 H21A 109.5
Si2 C21 H21B 109.5
H21A C21 H21B 109.5
Si2 C21 H21C 109.5
H21A C21 H21C 109.5
H21B C21 H21C 109.5
Si2 C22 H22A 109.5
Si2 C22 H22B 109.5
H22A C22 H22B 109.5
Si2 C22 H22C 109.5
H22A C22 H22C 109.5
H22B C22 H22C 109.5
C24 C23 Si3 137.76(16)
C24 C23 Ti1 71.73(12)
Si3 C23 Ti1 150.49(11)
C23 C24 Si4 137.15(16)
C23 C24 Ti1 72.64(12)
Si4 C24 Ti1 150.21(11)
Si3 C25 H25A 109.5
Si3 C25 H25B 109.5
H25A C25 H25B 109.5
Si3 C25 H25C 109.5
H25A C25 H25C 109.5
H25B C25 H25C 109.5
Si3 C26 H26A 109.5
Si3 C26 H26B 109.5
H26A C26 H26B 109.5
Si3 C26 H26C 109.5
H26A C26 H26C 109.5
H26B C26 H26C 109.5
Si3 C27 H27A 109.5
Si3 C27 H27B 109.5
H27A C27 H27B 109.5
Si3 C27 H27C 109.5
H27A C27 H27C 109.5
H27B C27 H27C 109.5
Si4 C28 H28A 109.5
Si4 C28 H28B 109.5
H28A C28 H28B 109.5
Si4 C28 H28C 109.5
H28A C28 H28C 109.5
H28B C28 H28C 109.5
Si4 C29 H29A 109.5
Si4 C29 H29B 109.5
H29A C29 H29B 109.5
Si4 C29 H29C 109.5
H29A C29 H29C 109.5
H29B C29 H29C 109.5
Si4 C30 H30A 109.5
Si4 C30 H30B 109.5
H30A C30 H30B 109.5
Si4 C30 H30C 109.5
H30A C30 H30C 109.5
H30B C30 H30C 109.5

loop_
_geom_bond_atom_site_label_1
_geom_bond_atom_site_label_2
_geom_bond_distance
Ti1 C24 2.1334(19)
Ti1 C23 2.1443(19)
Ti1 C2 2.3696(18)
Ti1 C11 2.3906(19)
Ti1 C3 2.4245(18)
Ti1 C12 2.4358(18)
Ti1 C10 2.4459(19)
Ti1 C1 2.4460(17)
Ti1 C14 2.4590(18)
Ti1 C5 2.4600(17)
Ti1 C4 2.4669(18)
Ti1 C13 2.4757(18)
Si1 C1 1.8734(19)
Si1 C20 1.877(2)
Si1 C19 1.883(2)
Si1 Si2 2.3551(8)
Si2 C21 1.877(2)
Si2 C22 1.881(2)
Si2 C10 1.882(2)
Si3 C23 1.865(2)
Si3 C25 1.870(2)
Si3 C26 1.875(2)
Si3 C27 1.876(2)
Si4 C24 1.864(2)
Si4 C28 1.864(2)
Si4 C29 1.878(2)
Si4 C30 1.879(2)
C1 C5 1.428(3)
C1 C2 1.436(2)
C2 C3 1.411(3)
C2 C6 1.500(3)
C3 C4 1.413(3)
C3 C7 1.501(3)
C4 C5 1.412(3)
C4 C8 1.503(3)
C5 C9 1.504(3)
C6 H6A 0.9600
C6 H6B 0.9600
C6 H6C 0.9600
C7 H7A 0.9600
C7 H7B 0.9600
C7 H7C 0.9600
C8 H8A 0.9600
C8 H8B 0.9600
C8 H8C 0.9600
C9 H9A 0.9600
C9 H9B 0.9600
C9 H9C 0.9600
C10 C14 1.431(3)
C10 C11 1.436(3)
C11 C12 1.412(3)
C11 C15 1.500(3)
C12 C13 1.409(3)
C12 C16 1.504(3)
C13 C14 1.408(3)
C13 C17 1.503(3)
C14 C18 1.507(3)
C15 H15A 0.9600
C15 H15B 0.9600
C15 H15C 0.9600
C16 H16A 0.9600
C16 H16B 0.9600
C16 H16C 0.9600
C17 H17A 0.9600
C17 H17B 0.9600
C17 H17C 0.9600
C18 H18A 0.9600
C18 H18B 0.9600
C18 H18C 0.9600
C19 H19A 0.9600
C19 H19B 0.9600
C19 H19C 0.9600
C20 H20A 0.9600
C20 H20B 0.9600
C20 H20C 0.9600
C21 H21A 0.9600
C21 H21B 0.9600
C21 H21C 0.9600
C22 H22A 0.9600
C22 H22B 0.9600
C22 H22C 0.9600
C23 C24 1.309(3)
C25 H25A 0.9600
C25 H25B 0.9600
C25 H25C 0.9600
C26 H26A 0.9600
C26 H26B 0.9600
C26 H26C 0.9600
C27 H27A 0.9600
C27 H27B 0.9600
C27 H27C 0.9600
C28 H28A 0.9600
C28 H28B 0.9600
C28 H28C 0.9600
C29 H29A 0.9600
C29 H29B 0.9600
C29 H29C 0.9600
C30 H30A 0.9600
C30 H30B 0.9600
C30 H30C 0.9600
